data_2003745
loop_
_publ_author_name
'Ferguson, G.'
'Spalding, T. R.'
'McEneaney, P. A.'

_publ_section_title
;Di-\m-bromo-3:3'\k^4^<i>Br</i>-bis[\m-(2-phenyl-3-phenylamino-3-sulfido-2-azoniaprop-2-en-1-yl-3\k<i>S</i>:8\k<i>C</i>^1^)-1,2-dicarba-3-rhoda-<i>closo</i>-dodecaborane],
 a Novel Dimeric Metallacarborane Containing a Rh~2~Br~2~ Bridging Section and
 the {--SC(NHPh)--N(Ph)CH~2~--} Ligand
;
_journal_issue 8
_journal_name_full 'Acta Crystallographica Section C'
_journal_page_first 1501
_journal_page_last 1503
_journal_paper_doi 10.1107/S0108270195002101
_journal_volume 51
_journal_year 1995
_chemical_compound_source 'synthesized by the authors'
_chemical_formula_moiety 'C32 H46 B18 Br2 N4 Rh2 S2 '
_chemical_formula_sum 'C32 H46 B18 Br2 N4 Rh2 S2'
_chemical_formula_weight 1111.05
_chemical_name_systematic
;
Di-\m-bromo-3:3'\k^4^Br-bis[\m-(2-phenyl-3-phenylamino-3-sulfido-2-azonia
prop-2-en-1-yl-3\kS:8\kC^1^)-1,2-dicarba-3-rhodadodecaborane].
;
_space_group_IT_number 2
_symmetry_cell_setting triclinic
_symmetry_space_group_name_Hall '-P 1'
_symmetry_space_group_name_H-M 'P -1'
_cell_angle_alpha 78.330(14)
_cell_angle_beta 86.203(14)
_cell_angle_gamma 87.326(8)
_cell_formula_units_Z 1
_cell_length_a 8.2971(11)
_cell_length_b 10.0909(13)
_cell_length_c 13.863(4)
_cell_measurement_reflns_used 25
_cell_measurement_temperature 293
_cell_measurement_theta_max 23.5
_cell_measurement_theta_min 18.0
_cell_volume 1133.5(4)
_computing_cell_refinement 'SET4, CELDIM (Enraf-Nonius, 19XX)'
_computing_data_collection 'CAD4 Software (Enraf-Nonius, 1992)'
_computing_data_reduction 'DATRD2 in NRCVAX94 (Gabe, Le Page, Charland, Lee & White, 1989)'
_computing_molecular_graphics
;ORTEPII (Johnson, 1976) as implemented in PLATON (Spek, 1994a) and NRCVAX94
and PLUTON (Spek, 1994b)
;
_computing_publication_material 'NRCVAX94 and WordPerfect'
_computing_structure_refinement NRCVAX94
_computing_structure_solution 'DATRD2 in NRCVAX94 (Gabe, Le Page, Charland, Lee & White, 1989)'
_diffrn_ambient_temperature 294
_diffrn_measurement_device 'Nonius CAD-4    '
_diffrn_measurement_method '\q/2\q scans'
_diffrn_radiation_monochromator graphite
_diffrn_radiation_source 'X-ray tube'
_diffrn_radiation_type 'Molybdenum K\a'
_diffrn_radiation_wavelength 0.7107
_diffrn_reflns_av_R_equivalents 0.000
_diffrn_reflns_limit_h_max 10
_diffrn_reflns_limit_h_min -10
_diffrn_reflns_limit_k_max 12
_diffrn_reflns_limit_k_min 0
_diffrn_reflns_limit_l_max 17
_diffrn_reflns_limit_l_min -16
_diffrn_reflns_number 4905
_diffrn_reflns_theta_max 26.88
_diffrn_reflns_theta_min 2.00
_diffrn_standards_decay_% 'none, variation 1.0'
_diffrn_standards_interval_time 120
_diffrn_standards_number 3
_exptl_absorpt_coefficient_mu 2.58
_exptl_absorpt_correction_T_max 0.9963
_exptl_absorpt_correction_T_min 0.7775
_exptl_absorpt_correction_type 'empirical, \y-scans at 4\% steps'
_exptl_crystal_colour orange
_exptl_crystal_density_diffrn 1.628
_exptl_crystal_description plate
_exptl_crystal_F_000 548
_exptl_crystal_size_max 0.375
_exptl_crystal_size_mid 0.153
_exptl_crystal_size_min 0.056
_refine_diff_density_max 0.45
_refine_diff_density_min -0.32
_refine_ls_extinction_method none
_refine_ls_goodness_of_fit_obs 0.97
_refine_ls_hydrogen_treatment
;H atoms included as riding atoms, C---H and B---H in C~2~H~11~B~9~ 1.04\%A;
other C---H, N---H 0.95\%A
;
_refine_ls_matrix_type full
_refine_ls_number_parameters 271
_refine_ls_number_reflns 3318
_refine_ls_R_factor_all 0.060
_refine_ls_R_factor_obs 0.027
_refine_ls_shift/esd_max 0.001
_refine_ls_structure_factor_coef F
_refine_ls_weighting_details 'w = 1/[\s^2^(F) + 0.0005F^2^]'
_refine_ls_weighting_scheme calc
_refine_ls_wR_factor_all 0.038
_refine_ls_wR_factor_obs 0.033
_reflns_number_observed 3318
_reflns_number_total 4905
_reflns_observed_criterion 'Inet > 3.0\s(Inet)'
_cod_data_source_file ab1253.cif
_cod_data_source_block 9422trs7
_cod_depositor_comments
;
The following automatic conversions were performed:
'_symmetry_cell_setting' value 'Triclinic' changed to 'triclinic'
according to '/home/saulius/struct/CIF-dictionaries/cif_core.dic'
dictionary named 'cif_core.dic' version 2.4.1 from 2010-06-29.

Automatic conversion script
Id: cif_fix_enum 1527 2010-12-29 10:47:43Z saulius 

The following automatic conversions were performed:

'_symmetry_cell_setting' value 'Triclinic' changed to 'triclinic'
according to /home/saulius/struct/CIF-dictionaries/cif_core.dic
dictionary named 'cif_core.dic' version 2.4.1 from 2010-06-29.

Automatic conversion script
Id: cif_fix_values 1715 2011-07-08 13:25:40Z adriana 

The following automatic conversions were performed:

'_refine_ls_weighting_scheme' value 'w = 1/[\s^2^(F) + 0.0005F^2^]'
was changed to 'calc'. New tag '_refine_ls_weighting_details' was
created. The value of the new tag was set to 'w = 1/[\s^2^(F) +
0.0005F^2^]'.

Automatic conversion script
Id: cif_fix_values 3143 2015-03-26 13:38:13Z robertas 
;
_cod_original_formula_sum 'C32 H46 B18 Br2 N4 Rh2 S2 '
_cod_database_code 2003745

loop_
_symmetry_equiv_pos_as_xyz
x,y,z
-x,-y,-z

loop_
_atom_site_aniso_label
_atom_site_aniso_U_11
_atom_site_aniso_U_12
_atom_site_aniso_U_13
_atom_site_aniso_U_22
_atom_site_aniso_U_23
_atom_site_aniso_U_33
_atom_site_aniso_type_symbol
Rh3 0.03331(17) -0.0005(1) -0.0052(1) 0.03315(16) -0.0032(1) 0.02154(15) Rh
Br1 0.0359(2) 0.00290(19) -0.00703(17) 0.0556(3) -0.00742(18) 0.0303(2) Br
C1 0.044(2) -0.0049(18) -0.0057(18) 0.041(2) -0.0066(17) 0.038(2) C
C2 0.054(3) 0.0047(18) -0.0060(18) 0.032(2) -0.0044(16) 0.034(2) C
B4 0.040(3) -0.001(2) -0.0034(19) 0.045(3) -0.0045(19) 0.031(2) B
B5 0.058(3) -0.015(2) -0.004(2) 0.046(3) 0.002(2) 0.038(3) B
B6 0.062(3) -0.008(2) -0.012(3) 0.037(3) 0.002(2) 0.047(3) B
B7 0.042(3) 0.005(2) -0.0102(19) 0.040(2) -0.0041(18) 0.030(2) B
B8 0.034(2) 0.0017(19) -0.0051(17) 0.042(2) -0.0023(17) 0.024(2) B
B9 0.052(3) -0.004(2) -0.002(2) 0.047(3) -0.0020(19) 0.026(2) B
B10 0.065(4) -0.009(3) -0.005(2) 0.048(3) 0.006(2) 0.034(3) B
B11 0.051(3) 0.003(2) -0.008(2) 0.041(3) -0.000(2) 0.044(3) B
B12 0.052(3) -0.001(2) -0.012(2) 0.044(3) 0.0026(19) 0.028(2) B
S1 0.0462(6) -0.0034(4) -0.0118(4) 0.0367(5) -0.0007(4) 0.0296(5) S
N1 0.053(2) -0.0233(17) -0.0070(16) 0.053(2) -0.0045(16) 0.0333(18) N
N2 0.0385(18) -0.0045(14) -0.0064(14) 0.0380(17) -0.0081(13) 0.0301(16) N
C11 0.039(2) -0.0101(18) -0.0042(17) 0.046(2) -0.0032(18) 0.035(2) C
C12 0.054(3) 0.002(2) -0.002(2) 0.049(3) -0.007(2) 0.054(3) C
C13 0.075(4) -0.012(3) -0.014(3) 0.060(3) 0.013(2) 0.050(3) C
C14 0.060(3) -0.022(3) 0.000(2) 0.081(4) -0.007(2) 0.039(2) C
C15 0.048(3) -0.014(3) 0.011(3) 0.079(4) -0.032(3) 0.068(3) C
C16 0.049(3) -0.003(2) -0.001(2) 0.046(3) -0.004(2) 0.053(3) C
C17 0.043(2) 0.0007(16) -0.0054(17) 0.0301(19) -0.0078(15) 0.032(2) C
C21 0.042(2) -0.0034(17) -0.0091(17) 0.039(2) -0.0049(16) 0.0288(19) C
C22 0.054(3) 0.013(2) -0.017(3) 0.072(3) -0.038(3) 0.066(3) C
C23 0.056(3) 0.020(3) -0.032(3) 0.081(4) -0.032(3) 0.084(4) C
C24 0.065(3) -0.011(3) -0.029(2) 0.064(3) -0.008(2) 0.053(3) C
C25 0.068(3) -0.005(2) -0.018(2) 0.045(2) -0.015(2) 0.044(2) C
C26 0.053(3) 0.0052(18) -0.015(2) 0.036(2) -0.0086(18) 0.043(2) C
C27 0.038(2) -0.0026(17) -0.0009(16) 0.046(2) -0.0079(16) 0.0267(19) C

loop_
_atom_site_label
_atom_site_fract_x
_atom_site_fract_y
_atom_site_fract_z
_atom_site_U_iso_or_equiv
_atom_site_thermal_displace_type
_atom_site_type_symbol
Rh3 0.50939(4) 0.48183(3) 0.64116(2) 0.02951(15) Uani Rh
Br1 0.28825(5) 0.53550(4) 0.51413(3) 0.0407(2) Uani Br
C1 0.3989(5) 0.2914(4) 0.7058(3) 0.041(2) Uani C
C2 0.5914(5) 0.2765(4) 0.6981(3) 0.040(2) Uani C
B4 0.3332(6) 0.4306(5) 0.7597(3) 0.039(3) Uani B
B5 0.3262(7) 0.2547(5) 0.8229(4) 0.049(3) Uani B
B6 0.4875(7) 0.1580(5) 0.7828(4) 0.050(3) Uani B
B7 0.6852(6) 0.4009(4) 0.7464(3) 0.037(2) Uani B
B8 0.5169(5) 0.4982(4) 0.7939(3) 0.034(2) Uani B
B9 0.4010(6) 0.3762(5) 0.8820(3) 0.042(3) Uani B
B10 0.4978(7) 0.2132(5) 0.8942(4) 0.051(3) Uani B
B11 0.6685(6) 0.2264(5) 0.8099(4) 0.046(3) Uani B
B12 0.6164(6) 0.3589(5) 0.8738(3) 0.042(2) Uani B
S1 0.53903(13) 0.71674(10) 0.59497(7) 0.0378(5) Uani S
N1 0.7936(4) 0.8468(3) 0.6252(2) 0.0462(19) Uani N
N2 0.6713(4) 0.7190(3) 0.7657(2) 0.0351(16) Uani N
C11 0.8294(5) 0.8826(4) 0.5209(3) 0.041(2) Uani C
C12 0.7724(6) 1.0041(4) 0.4691(3) 0.053(3) Uani C
C13 0.8127(7) 1.0394(5) 0.3686(4) 0.064(3) Uani C
C14 0.9049(6) 0.9553(6) 0.3218(3) 0.060(3) Uani C
C15 0.9613(6) 0.8330(6) 0.3735(4) 0.063(3) Uani C
C16 0.9242(5) 0.7967(4) 0.4742(3) 0.050(3) Uani C
C17 0.6792(5) 0.7613(4) 0.6682(3) 0.035(2) Uani C
C21 0.7989(5) 0.7458(4) 0.8248(3) 0.037(2) Uani C
C22 0.9359(6) 0.6646(5) 0.8340(4) 0.061(3) Uani C
C23 1.0523(6) 0.6862(6) 0.8943(4) 0.071(3) Uani C
C24 1.0321(6) 0.7909(5) 0.9449(4) 0.060(3) Uani C
C25 0.8954(6) 0.8720(4) 0.9352(3) 0.051(3) Uani C
C26 0.7776(5) 0.8500(4) 0.8749(3) 0.043(2) Uani C
C27 0.5310(5) 0.6450(4) 0.8165(3) 0.037(2) Uani C
H1n 0.855 0.887 0.667 0.0565 Uiso H
H12p 0.707 1.063 0.502 0.0624 Uiso H
H13 0.775 1.124 0.332 0.0716 Uiso H
H14 0.931 0.981 0.253 0.0700 Uiso H
H15 1.026 0.774 0.340 0.0750 Uiso H
H16 0.963 0.713 0.511 0.0594 Uiso H
H22 0.950 0.593 0.799 0.0742 Uiso H
H23 1.147 0.629 0.901 0.0835 Uiso H
H24 1.113 0.806 0.987 0.0706 Uiso H
H25 0.881 0.944 0.970 0.0624 Uiso H
H26 0.683 0.907 0.868 0.0538 Uiso H
H27a 0.539 0.636 0.886 0.0468 Uiso H
H27b 0.436 0.697 0.796 0.0468 Uiso H
H1 0.337 0.265 0.650 0.0508 Uiso H
H2 0.643 0.233 0.641 0.0499 Uiso H
H4 0.221 0.481 0.750 0.0486 Uiso H
H5 0.218 0.203 0.837 0.0575 Uiso H
H6 0.474 0.063 0.767 0.0588 Uiso H
H7 0.803 0.431 0.724 0.0472 Uiso H
H9 0.339 0.403 0.943 0.0516 Uiso H
H10 0.484 0.147 0.962 0.0594 Uiso H
H11 0.777 0.171 0.805 0.0554 Uiso H
H12 0.691 0.386 0.924 0.0513 Uiso H

loop_
_atom_type_symbol
_atom_type_description
_atom_type_scat_source
_atom_type_scat_dispersion_real
_atom_type_scat_dispersion_imag
C ? 'International Tables Vol. IV Table 2.2B' 0.002 0.002
H ? 'International Tables Vol. IV Table 2.2B' 0.000 0.000
B ? 'International Tables Vol. IV Table 2.2B' 0.000 0.001
Br ? 'International Tables Vol. IV Table 2.2B' -0.374 2.456
N ? 'International Tables Vol. IV Table 2.2B' 0.004 0.003
Rh ? 'International Tables Vol. IV Table 2.2B' -1.287 0.919
S ? 'International Tables Vol. IV Table 2.2B' 0.110 0.124

loop_
_geom_angle_atom_site_label_1
_geom_angle_atom_site_label_2
_geom_angle_atom_site_label_3
_geom_angle_site_symmetry_1
_geom_angle_site_symmetry_3
_geom_angle
_geom_angle_publ_flag
Br1 Rh3 Br1 . 2_666 85.31(2) yes
Rh3 Br1 Rh3 . 2_666 94.69(2) no
Br1 Rh3 C1 . . 90.14(11) yes
Br1 Rh3 C2 . . 121.46(11) yes
Br1 Rh3 B4 . . 91.56(12) yes
Br1 Rh3 B7 . . 169.95(12) yes
Br1 Rh3 B8 . . 133.53(11) yes
Br1 Rh3 S1 . . 81.51(3) yes
Br1 Rh3 C1 2_666 . 112.75(11) yes
Br1 Rh3 C2 2_666 . 84.99(11) yes
Br1 Rh3 B4 2_666 . 161.25(13) yes
Br1 Rh3 B7 2_666 . 93.66(12) yes
Br1 Rh3 B8 2_666 . 139.51(12) yes
Br1 Rh3 S1 2_666 . 85.93(3) yes
C1 Rh3 C2 . . 43.30(16) no
C1 Rh3 B4 . . 48.68(17) no
C1 Rh3 B7 . . 81.03(16) no
C1 Rh3 B8 . . 82.75(16) no
C1 Rh3 S1 . . 158.95(11) no
C2 Rh3 B4 . . 80.89(17) no
C2 Rh3 B7 . . 48.51(16) no
C2 Rh3 B8 . . 82.50(15) no
C2 Rh3 S1 . . 154.37(12) no
B4 Rh3 B7 . . 86.21(18) no
B4 Rh3 B8 . . 50.43(17) no
B4 Rh3 S1 . . 111.92(13) no
B7 Rh3 B8 . . 50.34(17) no
B7 Rh3 S1 . . 108.41(13) no
B8 Rh3 S1 . . 89.04(12) no
Rh3 Br1 Rh3 . 2_666 94.69(2) yes
Rh3 C1 C2 . . 68.05(19) no
Rh3 C1 B4 . . 64.41(19) no
Rh3 C1 B5 . . 122.7(3) no
Rh3 C1 B6 . . 126.1(3) no
C2 C1 B4 . . 111.2(3) no
C2 C1 B5 . . 111.3(3) no
C2 C1 B6 . . 62.5(3) no
B4 C1 B5 . . 63.6(3) no
B4 C1 B6 . . 115.7(3) no
B5 C1 B6 . . 62.3(3) no
Rh3 C2 C1 . . 68.6(2) no
Rh3 C2 B6 . . 126.2(3) no
Rh3 C2 B7 . . 65.41(18) no
Rh3 C2 B11 . . 123.3(3) no
C1 C2 B6 . . 62.0(3) no
C1 C2 B7 . . 112.7(3) no
C1 C2 B11 . . 112.1(3) no
B6 C2 B7 . . 115.8(3) no
B6 C2 B11 . . 62.9(3) no
B7 C2 B11 . . 63.1(3) no
Rh3 B4 C1 . . 66.9(2) no
Rh3 B4 B5 . . 117.7(3) no
Rh3 B4 B8 . . 65.9(2) no
Rh3 B4 B9 . . 118.4(3) no
C1 B4 B5 . . 55.5(3) no
C1 B4 B8 . . 105.5(3) no
C1 B4 B9 . . 101.0(3) no
B5 B4 B8 . . 107.1(3) no
B5 B4 B9 . . 58.5(3) no
B8 B4 B9 . . 60.0(2) no
C1 B5 B4 . . 60.9(3) no
C1 B5 B6 . . 60.0(3) no
C1 B5 B9 . . 106.5(3) no
C1 B5 B10 . . 105.5(4) no
B4 B5 B6 . . 111.6(3) no
B4 B5 B9 . . 60.1(3) no
B4 B5 B10 . . 109.2(3) no
B6 B5 B9 . . 109.4(4) no
B6 B5 B10 . . 59.8(3) no
B9 B5 B10 . . 60.4(3) no
C1 B6 C2 . . 55.5(2) no
C1 B6 B5 . . 57.7(3) no
C1 B6 B10 . . 104.6(3) no
C1 B6 B11 . . 102.9(3) no
C2 B6 B5 . . 102.3(3) no
C2 B6 B10 . . 103.9(3) no
C2 B6 B11 . . 57.8(3) no
B5 B6 B10 . . 60.9(3) no
B5 B6 B11 . . 107.4(4) no
B10 B6 B11 . . 60.1(3) no
Rh3 B7 C2 . . 66.08(19) no
Rh3 B7 B8 . . 65.28(19) no
Rh3 B7 B11 . . 117.8(3) no
Rh3 B7 B12 . . 117.6(3) no
C2 B7 B8 . . 104.5(3) no
C2 B7 B11 . . 56.3(2) no
C2 B7 B12 . . 101.1(3) no
B8 B7 B11 . . 107.4(3) no
B8 B7 B12 . . 59.8(2) no
B11 B7 B12 . . 58.8(3) no
Rh3 B8 B4 . . 63.70(19) no
Rh3 B8 B7 . . 64.38(19) no
Rh3 B8 B9 . . 115.7(3) no
Rh3 B8 B12 . . 116.1(3) no
Rh3 B8 C27 . . 117.5(3) yes
B4 B8 B7 . . 105.8(3) no
B4 B8 B9 . . 59.1(2) no
B4 B8 B12 . . 105.9(3) no
B4 B8 C27 . . 125.1(3) no
B7 B8 B9 . . 105.7(3) no
B7 B8 B12 . . 59.0(2) no
B7 B8 C27 . . 124.4(3) no
B9 B8 B12 . . 59.2(3) no
B9 B8 C27 . . 118.0(3) no
B12 B8 C27 . . 117.5(3) no
B4 B9 B5 . . 61.4(3) no
B4 B9 B8 . . 60.9(2) no
B4 B9 B10 . . 110.0(3) no
B4 B9 B12 . . 108.3(3) no
B5 B9 B8 . . 110.1(3) no
B5 B9 B10 . . 60.1(3) no
B5 B9 B12 . . 107.2(4) no
B8 B9 B10 . . 109.9(3) no
B8 B9 B12 . . 60.3(3) no
B10 B9 B12 . . 59.6(3) no
B5 B10 B6 . . 59.4(3) no
B5 B10 B9 . . 59.5(3) no
B5 B10 B11 . . 106.6(3) no
B5 B10 B12 . . 107.4(3) no
B6 B10 B9 . . 108.4(3) no
B6 B10 B11 . . 60.5(3) no
B6 B10 B12 . . 109.2(3) no
B9 B10 B11 . . 107.8(3) no
B9 B10 B12 . . 60.4(3) no
B11 B10 B12 . . 60.0(3) no
C2 B11 B6 . . 59.4(3) no
C2 B11 B7 . . 60.6(2) no
C2 B11 B10 . . 104.5(4) no
C2 B11 B12 . . 105.4(3) no
B6 B11 B7 . . 110.9(3) no
B6 B11 B10 . . 59.3(3) no
B6 B11 B12 . . 108.3(4) no
B7 B11 B10 . . 109.1(3) no
B7 B11 B12 . . 60.1(3) no
B10 B11 B12 . . 60.1(3) no
B7 B12 B8 . . 61.2(2) no
B7 B12 B9 . . 108.5(3) no
B7 B12 B10 . . 109.7(3) no
B7 B12 B11 . . 61.1(3) no
B8 B12 B9 . . 60.5(3) no
B8 B12 B10 . . 110.3(3) no
B8 B12 B11 . . 110.3(3) no
B9 B12 B10 . . 60.0(3) no
B9 B12 B11 . . 107.4(3) no
B10 B12 B11 . . 59.9(3) no
Rh3 S1 C17 . . 107.70(13) yes
C11 N1 C17 . . 124.4(3) yes
C17 N2 C21 . . 121.1(3) yes
C17 N2 C27 . . 120.7(3) yes
C21 N2 C27 . . 118.3(3) yes
N1 C11 C12 . . 119.6(4) no
N1 C11 C16 . . 119.7(4) no
C12 C11 C16 . . 120.6(4) no
C11 C12 C13 . . 118.9(4) no
C12 C13 C14 . . 120.9(4) no
C13 C14 C15 . . 120.2(4) no
C14 C15 C16 . . 119.7(4) no
C11 C16 C15 . . 119.6(4) no
S1 C17 N1 . . 118.3(3) yes
S1 C17 N2 . . 122.0(3) yes
N1 C17 N2 . . 119.7(3) yes
N2 C21 C22 . . 120.5(3) no
N2 C21 C26 . . 119.1(3) no
C22 C21 C26 . . 120.4(4) no
C21 C22 C23 . . 120.1(4) no
C22 C23 C24 . . 120.0(4) no
C23 C24 C25 . . 119.7(4) no
C24 C25 C26 . . 120.4(4) no
C21 C26 C25 . . 119.5(4) no
B8 C27 N2 . . 114.3(3) yes
N1 H1n C14 . 2_776 147 yes

loop_
_geom_bond_atom_site_label_1
_geom_bond_atom_site_label_2
_geom_bond_site_symmetry_2
_geom_bond_distance
_geom_bond_publ_flag
Rh3 Br1 . 2.5903(7) yes
Rh3 Br1 2_666 2.6702(7) yes
Rh3 C1 . 2.167(4) yes
Rh3 C2 . 2.158(4) yes
Rh3 B4 . 2.125(5) yes
Rh3 B7 . 2.147(4) yes
Rh3 B8 . 2.163(4) yes
Rh3 S1 . 2.3471(10) yes
C1 C2 . 1.596(6) no
C1 B4 . 1.769(6) no
C1 B5 . 1.669(6) no
C1 B6 . 1.709(6) no
C2 B6 . 1.716(6) no
C2 B7 . 1.769(6) no
C2 B11 . 1.688(6) no
B4 B5 . 1.815(7) no
B4 B8 . 1.827(6) no
B4 B9 . 1.793(6) no
B5 B6 . 1.747(8) no
B5 B9 . 1.762(7) no
B5 B10 . 1.773(8) no
B6 B10 . 1.754(7) no
B6 B11 . 1.775(7) no
B7 B8 . 1.833(6) no
B7 B11 . 1.809(7) no
B7 B12 . 1.792(6) no
B8 B9 . 1.810(6) no
B8 B12 . 1.807(6) no
B8 C27 . 1.586(6) yes
B9 B10 . 1.778(7) no
B9 B12 . 1.786(7) no
B10 B11 . 1.768(8) no
B10 B12 . 1.772(7) no
B11 B12 . 1.769(7) no
S1 C17 . 1.725(4) yes
N1 C11 . 1.432(5) yes
N1 C17 . 1.340(5) yes
N1 H1n . 0.95 no
N2 C17 . 1.331(5) yes
N2 C21 . 1.447(5) yes
N2 C27 . 1.473(5) yes
C11 C12 . 1.370(6) no
C11 C16 . 1.373(6) no
C12 C13 . 1.390(7) no
C13 C14 . 1.350(8) no
C14 C15 . 1.375(8) no
C15 C16 . 1.388(7) no
C21 C22 . 1.367(6) no
C21 C26 . 1.372(5) no
C22 C23 . 1.371(7) no
C23 C24 . 1.381(7) no
C24 C25 . 1.365(7) no
C25 C26 . 1.381(6) no

loop_
_geom_contact_atom_site_label_1
_geom_contact_atom_site_label_2
_geom_contact_distance
_geom_contact_site_symmetry_2
_geom_contact_publ_flag
N1 C14 3.477(5) 2_776 yes
H1n C14 2.64 2_776 yes
